data_4322866
loop_
_publ_author_name
'B. M. Segal'
'H. R. Hoveyda'
'R. H. Holm'

_publ_section_title
;
 Terminal Ligand Assignments Based on Trends in Metal-Ligand Bond Lengths
 of Cubane-Type [Fe4S4]2+,+ Clusters
;
_journal_name_full 'Inorganic Chemistry'
_journal_page_first 3440
_journal_page_last 3443
_journal_paper_doi 10.1021/ic980092h
_journal_volume 37
_journal_year 1998
_chemical_formula_sum 'C24 H56 Cl4 Fe4 N2 S4'
_chemical_formula_weight 866.15
_chemical_name_systematic
;
 ?
;
_space_group_IT_number 14
_symmetry_cell_setting monoclinic
_symmetry_space_group_name_Hall '-P 2yn'
_symmetry_space_group_name_H-M 'P 1 21/n 1'
_atom_sites_solution_hydrogens geom
_atom_sites_solution_primary direct
_atom_sites_solution_secondary difmap
_audit_creation_method SHELXL
_cell_angle_alpha 90.00
_cell_angle_beta 110.735(1)
_cell_angle_gamma 90.00
_cell_formula_units_Z 8
_cell_length_a 26.201(1)
_cell_length_b 11.4999(5)
_cell_length_c 28.090(1)
_cell_measurement_reflns_used 91
_cell_measurement_temperature 213(2)
_cell_measurement_theta_max 16.78
_cell_measurement_theta_min 0.00
_cell_volume 7915.6(5)
_computing_cell_refinement 'SMART (SIEMENS, V4.033, 1994)'
_computing_data_collection 'ASTRO (SIEMENS, V4.033, 1994)'
_computing_data_reduction 'SAINT (SIEMENS, V4.035, 1994)'
_computing_molecular_graphics 'SHELXTL (SIEMENS, 1994, ver 5.04)'
_computing_publication_material 'CIFTAB (Sheldrick, 1993)'
_computing_structure_refinement 'SHELXL-93 (Sheldrick, 1993)'
_computing_structure_solution 'SHELXS-90 (Sheldrick, 1990)'
_diffrn_ambient_temperature 213(2)
_diffrn_measurement_device 'Siemens CCD'
_diffrn_measurement_method '\w, 0.3 deg'
_diffrn_radiation_monochromator graphite
_diffrn_radiation_source 'fine-focus sealed tube'
_diffrn_radiation_type MoK\a
_diffrn_radiation_wavelength 0.71073
_diffrn_reflns_av_R_equivalents 0.0538
_diffrn_reflns_av_sigmaI/netI 0.0590
_diffrn_reflns_limit_h_max 23
_diffrn_reflns_limit_h_min -31
_diffrn_reflns_limit_k_max 13
_diffrn_reflns_limit_k_min -13
_diffrn_reflns_limit_l_max 33
_diffrn_reflns_limit_l_min -32
_diffrn_reflns_number 39402
_diffrn_reflns_theta_max 25.10
_diffrn_reflns_theta_min 0.91
_diffrn_standards_decay_% <1
_diffrn_standards_interval_count 0
_diffrn_standards_number 0
_exptl_absorpt_coefficient_mu 1.935
_exptl_absorpt_correction_T_max 0.9445
_exptl_absorpt_correction_T_min 0.7860
_exptl_absorpt_correction_type semi-empirical
_exptl_crystal_colour block
_exptl_crystal_density_diffrn 1.454
_exptl_crystal_density_method 'not measured'
_exptl_crystal_description black
_exptl_crystal_F_000 3600
_refine_diff_density_max 1.129
_refine_diff_density_min -0.637
_refine_diff_density_rms 0.088
_refine_ls_extinction_coef 0.00004(2)
_refine_ls_extinction_expression Fc^*^=kFc[1+0.001xFc^2^\l^3^/sin(2\q)]^-1/4^
_refine_ls_extinction_method SHELXL
_refine_ls_goodness_of_fit_all 1.063
_refine_ls_goodness_of_fit_obs 1.120
_refine_ls_hydrogen_treatment riding
_refine_ls_matrix_type full
_refine_ls_number_parameters 686
_refine_ls_number_reflns 13879
_refine_ls_number_restraints 0
_refine_ls_restrained_S_all 1.063
_refine_ls_restrained_S_obs 1.120
_refine_ls_R_factor_all 0.0945
_refine_ls_R_factor_obs 0.0581
_refine_ls_shift/esd_max -0.002
_refine_ls_shift/esd_mean 0.000
_refine_ls_structure_factor_coef Fsqd
_refine_ls_weighting_details 'w=1/[\s^2^(Fo^2^)+(0.0290P)^2^+24.3829P] where P=(Fo^2^+2Fc^2^)/3'
_refine_ls_weighting_scheme calc
_refine_ls_wR_factor_all 0.1172
_refine_ls_wR_factor_obs 0.1033
_reflns_number_observed 9878
_reflns_number_total 13879
_reflns_observed_criterion >2sigma(I)
_cod_data_source_file ic980092h_2.cif
_cod_data_source_block bms
_cod_depositor_comments
;
The following automatic conversions were performed:

'_refine_ls_weighting_scheme' value 'calc
w=1/[\s^2^(Fo^2^)+(0.0290P)^2^+24.3829P] where P=(Fo^2^+2Fc^2^)/3'
was changed to 'calc'. New tag '_refine_ls_weighting_details' was
created. The value of the new tag was set to
'w=1/[\s^2^(Fo^2^)+(0.0290P)^2^+24.3829P] where P=(Fo^2^+2Fc^2^)/3'.

Automatic conversion script
Id: cif_fix_values 3143 2015-03-26 13:38:13Z robertas 
;
_cod_original_cell_volume 7915.6(6)
_cod_database_code 4322866

loop_
_symmetry_equiv_pos_as_xyz
'x, y, z'
'-x+1/2, y+1/2, -z+1/2'
'-x, -y, -z'
'x-1/2, -y-1/2, z-1/2'

loop_
_atom_site_aniso_label
_atom_site_aniso_U_11
_atom_site_aniso_U_22
_atom_site_aniso_U_33
_atom_site_aniso_U_23
_atom_site_aniso_U_13
_atom_site_aniso_U_12
Fe1 0.0384(5) 0.0316(4) 0.0392(5) 0.0066(4) 0.0102(4) 0.0020(4)
Fe2 0.0346(4) 0.0312(4) 0.0360(4) 0.0013(3) 0.0134(3) 0.0025(3)
Fe3 0.0384(4) 0.0331(4) 0.0331(4) 0.0025(3) 0.0162(3) 0.0002(4)
Fe4 0.0466(5) 0.0340(4) 0.0355(4) -0.0028(4) 0.0195(4) -0.0041(4)
S1 0.0380(8) 0.0351(8) 0.0411(8) -0.0046(6) 0.0159(6) 0.0025(6)
S2 0.0481(9) 0.0399(8) 0.0380(8) 0.0039(7) 0.0198(7) -0.0059(7)
S3 0.0460(9) 0.0306(8) 0.0458(9) 0.0077(6) 0.0193(7) 0.0080(6)
S4 0.0384(8) 0.0430(8) 0.0359(8) 0.0005(7) 0.0105(6) -0.0056(7)
Cl1 0.0603(11) 0.0565(11) 0.106(2) 0.0381(11) 0.0040(10) 0.0140(9)
Cl2 0.0358(8) 0.0591(10) 0.0532(9) -0.0114(8) 0.0119(7) 0.0010(7)
Cl3 0.0559(9) 0.0490(9) 0.0412(8) 0.0031(7) 0.0260(7) -0.0050(7)
Cl4 0.0790(12) 0.0636(11) 0.0672(11) -0.0299(9) 0.0424(10) -0.0182(9)
Fe5 0.0336(5) 0.0464(5) 0.0431(5) -0.0090(4) 0.0095(4) 0.0002(4)
Fe6 0.0375(5) 0.0440(5) 0.0326(4) -0.0035(4) 0.0144(3) 0.0018(4)
Fe7 0.0399(5) 0.0459(5) 0.0330(4) 0.0031(4) 0.0155(4) 0.0042(4)
Fe8 0.0424(5) 0.0361(5) 0.0344(5) -0.0033(4) 0.0080(4) 0.0017(4)
S5 0.0472(9) 0.0370(8) 0.0500(9) -0.0022(7) 0.0197(7) 0.0003(7)
S6 0.0531(9) 0.0479(9) 0.0310(8) 0.0002(7) 0.0076(7) 0.0070(7)
S7 0.0333(8) 0.0548(9) 0.0353(8) -0.0041(7) 0.0091(6) -0.0021(7)
S8 0.0394(8) 0.0570(10) 0.0457(9) -0.0086(8) 0.0191(7) 0.0060(7)
Cl5 0.0376(9) 0.0783(13) 0.0837(13) -0.0351(10) 0.0055(8) -0.0023(8)
Cl6 0.0559(10) 0.0621(10) 0.0535(9) -0.0082(8) 0.0310(8) 0.0045(8)
Cl7 0.0969(14) 0.0707(12) 0.0411(9) 0.0153(8) 0.0329(9) 0.0223(10)
Cl8 0.0903(14) 0.0386(9) 0.0676(12) -0.0044(8) -0.0008(10) -0.0004(9)
N1 0.045(3) 0.026(2) 0.039(3) 0.001(2) 0.021(2) 0.002(2)
C1 0.049(4) 0.034(3) 0.040(3) 0.003(3) 0.022(3) 0.005(3)
C2 0.050(4) 0.056(4) 0.042(4) -0.001(3) 0.019(3) 0.001(3)
C3 0.052(4) 0.048(4) 0.060(4) 0.000(3) 0.018(3) -0.003(3)
C4 0.050(4) 0.037(3) 0.039(3) 0.002(3) 0.019(3) 0.002(3)
C5 0.070(5) 0.053(4) 0.043(4) -0.005(3) 0.017(3) -0.017(3)
C6 0.084(5) 0.069(5) 0.042(4) -0.006(3) 0.012(4) -0.022(4)
C7 0.054(4) 0.031(3) 0.045(3) 0.006(3) 0.025(3) -0.003(3)
C8 0.052(4) 0.045(4) 0.081(5) 0.013(3) 0.035(4) 0.004(3)
C9 0.053(4) 0.053(4) 0.104(6) 0.015(4) 0.040(4) 0.002(3)
C10 0.060(4) 0.035(3) 0.048(4) 0.002(3) 0.024(3) 0.011(3)
C11 0.060(4) 0.043(4) 0.051(4) 0.010(3) 0.014(3) 0.005(3)
C12 0.093(6) 0.061(5) 0.055(4) 0.015(4) 0.032(4) 0.003(4)
N2 0.045(3) 0.033(3) 0.034(3) 0.002(2) 0.010(2) -0.006(2)
C13 0.042(3) 0.041(3) 0.038(3) -0.006(3) 0.008(3) -0.006(3)
C14 0.055(4) 0.039(4) 0.057(4) -0.001(3) 0.008(3) 0.005(3)
C15 0.072(5) 0.046(4) 0.066(5) -0.008(3) 0.014(4) -0.002(4)
C16 0.038(3) 0.036(3) 0.036(3) -0.002(3) 0.006(2) -0.007(3)
C17 0.043(4) 0.058(4) 0.041(3) 0.003(3) 0.015(3) -0.003(3)
C18 0.045(4) 0.060(4) 0.062(4) 0.003(3) 0.018(3) -0.007(3)
C19 0.062(4) 0.052(4) 0.042(4) 0.003(3) 0.021(3) -0.012(3)
C20 0.121(7) 0.075(5) 0.054(4) -0.006(4) 0.051(5) -0.020(5)
C21 0.158(9) 0.143(9) 0.050(5) -0.010(5) 0.054(6) -0.034(7)
C22 0.047(4) 0.032(3) 0.044(3) 0.006(3) 0.016(3) -0.003(3)
C23 0.043(4) 0.042(4) 0.091(5) 0.008(4) 0.031(4) -0.001(3)
C24 0.039(4) 0.048(4) 0.063(4) 0.000(3) 0.009(3) 0.001(3)
N3 0.030(2) 0.037(3) 0.030(2) 0.000(2) 0.005(2) -0.005(2)
C25 0.082(5) 0.087(6) 0.045(4) 0.004(4) 0.011(4) 0.032(5)
C26 0.132(8) 0.102(7) 0.087(6) 0.023(5) 0.050(6) 0.065(6)
C27 0.061(5) 0.073(5) 0.070(5) 0.018(4) 0.025(4) 0.026(4)
C28 0.081(5) 0.086(6) 0.054(5) 0.015(4) 0.018(4) 0.024(5)
C29 0.075(6) 0.145(9) 0.058(5) 0.004(5) 0.019(4) 0.024(6)
C30 0.124(7) 0.078(6) 0.051(5) -0.012(4) 0.037(5) 0.000(5)
C31 0.063(5) 0.059(5) 0.115(7) -0.018(4) 0.052(5) -0.019(4)
C32 0.069(6) 0.074(6) 0.138(8) 0.002(5) 0.048(5) -0.005(5)
C33 0.066(5) 0.085(6) 0.125(7) 0.018(5) 0.060(5) 0.005(4)
C34 0.067(5) 0.068(5) 0.088(6) -0.015(4) 0.039(4) -0.019(4)
C35 0.071(5) 0.078(6) 0.082(6) -0.029(5) 0.028(4) -0.007(4)
C36 0.067(5) 0.053(4) 0.060(4) -0.010(3) 0.019(4) -0.005(4)
N4 0.039(3) 0.042(3) 0.039(3) -0.003(2) 0.015(2) -0.004(2)
C37 0.089(6) 0.068(5) 0.093(6) -0.002(5) 0.045(5) 0.001(5)
C38 0.186(11) 0.110(8) 0.103(8) 0.036(7) 0.084(8) 0.072(8)
C39 0.114(8) 0.117(8) 0.110(7) 0.042(6) 0.050(6) 0.073(6)
C40 0.156(9) 0.086(6) 0.064(5) 0.014(5) 0.044(6) 0.000(6)
C41 0.205(12) 0.074(6) 0.082(7) 0.026(5) 0.048(7) 0.050(7)
C42 0.240(14) 0.178(11) 0.090(7) 0.083(8) 0.108(8) 0.135(10)
C43 0.084(6) 0.106(7) 0.154(9) 0.078(7) 0.078(6) 0.047(5)
C44 0.095(8) 0.189(12) 0.178(11) 0.096(10) 0.093(8) 0.052(8)
C45 0.052(5) 0.166(9) 0.070(5) 0.039(6) 0.027(4) -0.008(5)
C46 0.147(9) 0.063(6) 0.115(8) -0.020(5) 0.044(7) -0.043(6)
C47 0.143(11) 0.086(8) 0.310(20) -0.055(10) 0.078(12) -0.038(8)
C48 0.084(6) 0.065(5) 0.102(7) -0.016(5) 0.023(5) -0.012(4)

loop_
_atom_site_label
_atom_site_type_symbol
_atom_site_fract_x
_atom_site_fract_y
_atom_site_fract_z
_atom_site_U_iso_or_equiv
_atom_site_thermal_displace_type
_atom_site_occupancy
_atom_site_calc_flag
_atom_site_refinement_flags
_atom_site_disorder_group
Fe1 Fe 0.79010(3) -0.10349(7) 0.91864(3) 0.0374(2) Uani 1 d . .
Fe2 Fe 0.88974(3) -0.19137(7) 0.98333(3) 0.0337(2) Uani 1 d . .
Fe3 Fe 0.79276(3) -0.28566(7) 0.98393(3) 0.0340(2) Uani 1 d . .
Fe4 Fe 0.82448(3) -0.32219(7) 0.90158(3) 0.0373(2) Uani 1 d . .
S1 S 0.82388(6) -0.09984(12) 1.00569(5) 0.0375(3) Uani 1 d . .
S2 S 0.86623(6) -0.14761(13) 0.89895(5) 0.0408(3) Uani 1 d . .
S3 S 0.86826(6) -0.38449(12) 0.98259(6) 0.0400(3) Uani 1 d . .
S4 S 0.73964(6) -0.27062(13) 0.90031(5) 0.0398(3) Uani 1 d . .
Cl1 Cl 0.74154(8) 0.0478(2) 0.87951(8) 0.0812(6) Uani 1 d . .
Cl2 Cl 0.97356(6) -0.15056(14) 1.03455(6) 0.0504(4) Uani 1 d . .
Cl3 Cl 0.75192(6) -0.36790(13) 1.03212(5) 0.0463(4) Uani 1 d . .
Cl4 Cl 0.82102(7) -0.4482(2) 0.84108(7) 0.0655(5) Uani 1 d . .
Fe5 Fe 1.00591(3) 0.27158(7) 0.35223(3) 0.0421(2) Uani 1 d . .
Fe6 Fe 0.89987(3) 0.27986(7) 0.34879(3) 0.0375(2) Uani 1 d . .
Fe7 Fe 0.92164(3) 0.28270(7) 0.25953(3) 0.0389(2) Uani 1 d . .
Fe8 Fe 0.93858(3) 0.08104(7) 0.31726(3) 0.0392(2) Uani 1 d . .
S5 S 0.94555(6) 0.42064(13) 0.32231(6) 0.0440(4) Uani 1 d . .
S6 S 0.96685(6) 0.15832(14) 0.39702(5) 0.0460(4) Uani 1 d . .
S7 S 0.85730(6) 0.17304(14) 0.27680(5) 0.0420(4) Uani 1 d . .
S8 S 0.99561(6) 0.16361(14) 0.28114(6) 0.0463(4) Uani 1 d . .
Cl5 Cl 1.08999(6) 0.3265(2) 0.39514(7) 0.0708(5) Uani 1 d . .
Cl6 Cl 0.84850(6) 0.35096(15) 0.38958(6) 0.0540(4) Uani 1 d . .
Cl7 Cl 0.89680(8) 0.3536(2) 0.18139(6) 0.0673(5) Uani 1 d . .
Cl8 Cl 0.94084(8) -0.11127(14) 0.31694(7) 0.0733(6) Uani 1 d . .
N1 N 0.9191(2) 0.2607(4) 0.0426(2) 0.0351(10) Uani 1 d . .
C1 C 0.9481(2) 0.3698(5) 0.0687(2) 0.0395(14) Uani 1 d . .
H1A H 0.9494(2) 0.3686(5) 0.1040(2) 0.047 Uiso 1 calc R .
H1B H 0.9258(2) 0.4369(5) 0.0520(2) 0.047 Uiso 1 calc R .
C2 C 1.0056(2) 0.3895(5) 0.0694(2) 0.048(2) Uani 1 d . .
H2A H 1.0307(2) 0.3359(5) 0.0937(2) 0.058 Uiso 1 calc R .
H2B H 1.0069(2) 0.3732(5) 0.0356(2) 0.058 Uiso 1 calc R .
C3 C 1.0234(3) 0.5133(5) 0.0842(2) 0.054(2) Uani 1 d . .
H3A H 1.0602(3) 0.5242(5) 0.0844(2) 0.081 Uiso 1 calc R .
H3B H 1.0226(3) 0.5290(5) 0.1179(2) 0.081 Uiso 1 calc R .
H3C H 0.9989(3) 0.5662(5) 0.0598(2) 0.081 Uiso 1 calc R .
C4 C 0.9078(2) 0.2764(5) -0.0141(2) 0.0413(14) Uani 1 d . .
H4A H 0.8881(2) 0.3498(5) -0.0250(2) 0.050 Uiso 1 calc R .
H4B H 0.9429(2) 0.2839(5) -0.0190(2) 0.050 Uiso 1 calc R .
C5 C 0.8758(3) 0.1817(6) -0.0487(2) 0.056(2) Uani 1 d . .
H5A H 0.8401(3) 0.1734(6) -0.0452(2) 0.067 Uiso 1 calc R .
H5B H 0.8953(3) 0.1075(6) -0.0394(2) 0.067 Uiso 1 calc R .
C6 C 0.8685(3) 0.2131(6) -0.1036(2) 0.068(2) Uani 1 d . .
H6A H 0.8478(3) 0.1524(6) -0.1262(2) 0.102 Uiso 1 calc R .
H6B H 0.9040(3) 0.2205(6) -0.1068(2) 0.102 Uiso 1 calc R .
H6C H 0.8490(3) 0.2862(6) -0.1125(2) 0.102 Uiso 1 calc R .
C7 C 0.8670(2) 0.2443(5) 0.0534(2) 0.0413(14) Uani 1 d . .
H7A H 0.8504(2) 0.1708(5) 0.0379(2) 0.050 Uiso 1 calc R .
H7B H 0.8767(2) 0.2364(5) 0.0903(2) 0.050 Uiso 1 calc R .
C8 C 0.8247(2) 0.3383(5) 0.0351(3) 0.056(2) Uani 1 d . .
H8A H 0.8143(2) 0.3483(5) -0.0017(3) 0.068 Uiso 1 calc R .
H8B H 0.8395(2) 0.4122(5) 0.0517(3) 0.068 Uiso 1 calc R .
C9 C 0.7745(3) 0.3037(6) 0.0481(3) 0.066(2) Uani 1 d . .
H9A H 0.7469(3) 0.3639(6) 0.0365(3) 0.100 Uiso 1 calc R .
H9B H 0.7851(3) 0.2945(6) 0.0847(3) 0.100 Uiso 1 calc R .
H9C H 0.7599(3) 0.2309(6) 0.0314(3) 0.100 Uiso 1 calc R .
C10 C 0.9554(3) 0.1542(5) 0.0614(2) 0.0463(15) Uani 1 d . .
H10A H 0.9353(3) 0.0857(5) 0.0437(2) 0.056 Uiso 1 calc R .
H10B H 0.9874(3) 0.1628(5) 0.0514(2) 0.056 Uiso 1 calc R .
C11 C 0.9752(3) 0.1309(5) 0.1184(2) 0.053(2) Uani 1 d . .
H11A H 1.0134(3) 0.1058(5) 0.1295(2) 0.064 Uiso 1 calc R .
H11B H 0.9741(3) 0.2041(5) 0.1359(2) 0.064 Uiso 1 calc R .
C12 C 0.9432(3) 0.0408(6) 0.1352(3) 0.068(2) Uani 1 d . .
H12A H 0.9587(3) 0.0320(6) 0.1719(3) 0.102 Uiso 1 calc R .
H12B H 0.9448(3) -0.0330(6) 0.1191(3) 0.102 Uiso 1 calc R .
H12C H 0.9055(3) 0.0656(6) 0.1254(3) 0.102 Uiso 1 calc R .
N2 N 1.0721(2) -0.2882(4) 0.4450(2) 0.0388(11) Uani 1 d . .
C13 C 1.0936(2) -0.1864(5) 0.4817(2) 0.0418(14) Uani 1 d . .
H13A H 1.0927(2) -0.2088(5) 0.5150(2) 0.050 Uiso 1 calc R .
H13B H 1.1320(2) -0.1737(5) 0.4858(2) 0.050 Uiso 1 calc R .
C14 C 1.0636(3) -0.0723(5) 0.4663(2) 0.054(2) Uani 1 d . .
H14A H 1.0636(3) -0.0488(5) 0.4328(2) 0.064 Uiso 1 calc R .
H14B H 1.0256(3) -0.0820(5) 0.4639(2) 0.064 Uiso 1 calc R .
C15 C 1.0906(3) 0.0209(6) 0.5050(3) 0.065(2) Uani 1 d . .
H15A H 1.0709(3) 0.0935(6) 0.4947(3) 0.097 Uiso 1 calc R .
H15B H 1.1280(3) 0.0310(6) 0.5070(3) 0.097 Uiso 1 calc R .
H15C H 1.0901(3) -0.0021(6) 0.5380(3) 0.097 Uiso 1 calc R .
C16 C 1.0116(2) -0.3069(5) 0.4341(2) 0.0387(13) Uani 1 d . .
H16A H 0.9916(2) -0.2402(5) 0.4146(2) 0.046 Uiso 1 calc R .
H16B H 0.9999(2) -0.3759(5) 0.4125(2) 0.046 Uiso 1 calc R .
C17 C 0.9950(2) -0.3223(6) 0.4803(2) 0.047(2) Uani 1 d . .
H17A H 1.0142(2) -0.3895(6) 0.5001(2) 0.057 Uiso 1 calc R .
H17B H 1.0056(2) -0.2532(6) 0.5020(2) 0.057 Uiso 1 calc R .
C18 C 0.9343(2) -0.3406(6) 0.4644(2) 0.056(2) Uani 1 d . .
H18A H 0.9245(2) -0.3503(6) 0.4944(2) 0.084 Uiso 1 calc R .
H18B H 0.9239(2) -0.4097(6) 0.4433(2) 0.084 Uiso 1 calc R .
H18C H 0.9153(2) -0.2736(6) 0.4452(2) 0.084 Uiso 1 calc R .
C19 C 1.0803(3) -0.2596(5) 0.3955(2) 0.051(2) Uani 1 d . .
H19A H 1.0595(3) -0.1891(5) 0.3812(2) 0.062 Uiso 1 calc R .
H19B H 1.1190(3) -0.2418(5) 0.4031(2) 0.062 Uiso 1 calc R .
C20 C 1.0637(4) -0.3531(7) 0.3554(3) 0.078(2) Uani 1 d . .
H20A H 1.0250(4) -0.3718(7) 0.3467(3) 0.094 Uiso 1 calc R .
H20B H 1.0851(4) -0.4238(7) 0.3682(3) 0.094 Uiso 1 calc R .
C21 C 1.0740(4) -0.3090(9) 0.3084(3) 0.112(4) Uani 1 d . .
H21A H 1.0636(4) -0.3684(9) 0.2822(3) 0.168 Uiso 1 calc R .
H21B H 1.1125(4) -0.2911(9) 0.3173(3) 0.168 Uiso 1 calc R .
H21C H 1.0526(4) -0.2393(9) 0.2959(3) 0.168 Uiso 1 calc R .
C22 C 1.1024(2) -0.3988(5) 0.4693(2) 0.0410(14) Uani 1 d . .
H22A H 1.0985(2) -0.4092(5) 0.5024(2) 0.049 Uiso 1 calc R .
H22B H 1.0845(2) -0.4650(5) 0.4479(2) 0.049 Uiso 1 calc R .
C23 C 1.1628(2) -0.4027(5) 0.4771(3) 0.057(2) Uani 1 d . .
H23A H 1.1676(2) -0.4002(5) 0.4441(3) 0.068 Uiso 1 calc R .
H23B H 1.1813(2) -0.3352(5) 0.4971(3) 0.068 Uiso 1 calc R .
C24 C 1.1872(2) -0.5132(5) 0.5047(2) 0.053(2) Uani 1 d . .
H24A H 1.2258(2) -0.5159(5) 0.5098(2) 0.079 Uiso 1 calc R .
H24B H 1.1689(2) -0.5797(5) 0.4847(2) 0.079 Uiso 1 calc R .
H24C H 1.1826(2) -0.5149(5) 0.5375(2) 0.079 Uiso 1 calc R .
N3 N 0.6803(2) 0.2025(4) 0.3073(2) 0.0336(10) Uani 1 d . .
C25 C 0.7343(3) 0.1457(7) 0.3343(3) 0.074(2) Uani 1 d . .
H25A H 0.7605(3) 0.1821(7) 0.3212(3) 0.089 Uiso 1 calc R .
H25B H 0.7452(3) 0.1678(7) 0.3702(3) 0.089 Uiso 1 calc R .
C26 C 0.7420(4) 0.0250(8) 0.3331(3) 0.104(3) Uani 1 d . .
H26A H 0.7341(4) 0.0026(8) 0.2976(3) 0.124 Uiso 1 calc R .
H26B H 0.7145(4) -0.0127(8) 0.3442(3) 0.124 Uiso 1 calc R .
C27 C 0.7952(3) -0.0239(6) 0.3633(3) 0.068(2) Uani 1 d . .
H27A H 0.7944(3) -0.1076(6) 0.3588(3) 0.102 Uiso 1 calc R .
H27B H 0.8034(3) -0.0060(6) 0.3990(3) 0.102 Uiso 1 calc R .
H27C H 0.8231(3) 0.0094(6) 0.3522(3) 0.102 Uiso 1 calc R .
C28 C 0.6597(3) 0.1687(7) 0.2511(3) 0.075(2) Uani 1 d . .
H28A H 0.6521(3) 0.0851(7) 0.2491(3) 0.091 Uiso 1 calc R .
H28B H 0.6247(3) 0.2082(7) 0.2347(3) 0.091 Uiso 1 calc R .
C29 C 0.6925(3) 0.1912(9) 0.2212(3) 0.094(3) Uani 1 d . .
H29A H 0.7268(3) 0.1485(9) 0.2360(3) 0.113 Uiso 1 calc R .
H29B H 0.7013(3) 0.2743(9) 0.2236(3) 0.113 Uiso 1 calc R .
C30 C 0.6678(3) 0.1599(7) 0.1669(3) 0.083(2) Uani 1 d . .
H30A H 0.6931(3) 0.1783(7) 0.1498(3) 0.124 Uiso 1 calc R .
H30B H 0.6343(3) 0.2034(7) 0.1514(3) 0.124 Uiso 1 calc R .
H30C H 0.6598(3) 0.0772(7) 0.1638(3) 0.124 Uiso 1 calc R .
C31 C 0.6390(3) 0.1635(6) 0.3292(3) 0.074(2) Uani 1 d . .
H31A H 0.6353(3) 0.0792(6) 0.3239(3) 0.089 Uiso 1 calc R .
H31B H 0.6554(3) 0.1755(6) 0.3661(3) 0.089 Uiso 1 calc R .
C32 C 0.5852(3) 0.2088(7) 0.3141(4) 0.091(3) Uani 1 d . .
H32A H 0.5664(3) 0.1895(7) 0.2781(4) 0.109 Uiso 1 calc R .
H32B H 0.5878(3) 0.2937(7) 0.3166(4) 0.109 Uiso 1 calc R .
C33 C 0.5508(3) 0.1689(7) 0.3426(3) 0.085(3) Uani 1 d . .
H33A H 0.5152(3) 0.2057(7) 0.3288(3) 0.128 Uiso 1 calc R .
H33B H 0.5679(3) 0.1897(7) 0.3782(3) 0.128 Uiso 1 calc R .
H33C H 0.5465(3) 0.0852(7) 0.3395(3) 0.128 Uiso 1 calc R .
C34 C 0.6860(3) 0.3338(6) 0.3116(3) 0.071(2) Uani 1 d . .
H34A H 0.7161(3) 0.3559(6) 0.3005(3) 0.086 Uiso 1 calc R .
H34B H 0.6527(3) 0.3675(6) 0.2871(3) 0.086 Uiso 1 calc R .
C35 C 0.6953(3) 0.3888(7) 0.3595(3) 0.077(2) Uani 1 d . .
H35A H 0.7275(3) 0.3534(7) 0.3849(3) 0.092 Uiso 1 calc R .
H35B H 0.6640(3) 0.3730(7) 0.3699(3) 0.092 Uiso 1 calc R .
C36 C 0.7037(3) 0.5175(6) 0.3599(3) 0.061(2) Uani 1 d . .
H36A H 0.7097(3) 0.5477(6) 0.3937(3) 0.092 Uiso 1 calc R .
H36B H 0.6716(3) 0.5540(6) 0.3356(3) 0.092 Uiso 1 calc R .
H36C H 0.7353(3) 0.5344(6) 0.3507(3) 0.092 Uiso 1 calc R .
N4 N 0.8365(2) -0.1494(4) 0.7225(2) 0.0398(11) Uani 1 d . .
C37 C 0.8768(3) -0.2396(7) 0.7559(3) 0.080(2) Uani 1 d . .
H37A H 0.9136(3) -0.2100(7) 0.7617(3) 0.096 Uiso 1 calc R .
H37B H 0.8722(3) -0.2396(7) 0.7891(3) 0.096 Uiso 1 calc R .
C38 C 0.8760(5) -0.3554(9) 0.7411(4) 0.124(4) Uani 1 d . .
H38A H 0.8776(5) -0.3582(9) 0.7068(4) 0.149 Uiso 1 calc R .
H38B H 0.8414(5) -0.3906(9) 0.7395(4) 0.149 Uiso 1 calc R .
C39 C 0.9215(4) -0.4247(8) 0.7758(3) 0.111(3) Uani 1 d . .
H39A H 0.9188(4) -0.5041(8) 0.7635(3) 0.166 Uiso 1 calc R .
H39B H 0.9197(4) -0.4239(8) 0.8097(3) 0.166 Uiso 1 calc R .
H39C H 0.9560(4) -0.3914(8) 0.7769(3) 0.166 Uiso 1 calc R .
C40 C 0.8393(4) -0.1530(8) 0.6702(3) 0.100(3) Uani 1 d . .
H40A H 0.8779(4) -0.1533(8) 0.6742(3) 0.121 Uiso 1 calc R .
H40B H 0.8240(4) -0.2278(8) 0.6550(3) 0.121 Uiso 1 calc R .
C41 C 0.8133(5) -0.0647(8) 0.6342(3) 0.121(4) Uani 1 d . .
H41A H 0.8275(5) 0.0108(8) 0.6493(3) 0.146 Uiso 1 calc R .
H41B H 0.7742(5) -0.0660(8) 0.6286(3) 0.146 Uiso 1 calc R .
C42 C 0.8196(5) -0.0725(10) 0.5843(3) 0.156(6) Uani 1 d . .
H42A H 0.8004(5) -0.0085(10) 0.5630(3) 0.234 Uiso 1 calc R .
H42B H 0.8046(5) -0.1457(10) 0.5682(3) 0.234 Uiso 1 calc R .
H42C H 0.8581(5) -0.0686(10) 0.5889(3) 0.234 Uiso 1 calc R .
C43 C 0.7804(3) -0.1785(8) 0.7198(4) 0.105(4) Uani 1 d . .
H43A H 0.7565(3) -0.1245(8) 0.6948(4) 0.126 Uiso 1 calc R .
H43B H 0.7730(3) -0.2557(8) 0.7041(4) 0.126 Uiso 1 calc R .
C44 C 0.7612(4) -0.1816(11) 0.7575(4) 0.142(5) Uani 1 d . .
H44A H 0.7683(4) -0.1046(11) 0.7734(4) 0.171 Uiso 1 calc R .
H44B H 0.7846(4) -0.2362(11) 0.7826(4) 0.171 Uiso 1 calc R .
C45 C 0.7062(3) -0.2105(9) 0.7520(3) 0.094(3) Uani 1 d . .
H45A H 0.7021(3) -0.2068(9) 0.7850(3) 0.142 Uiso 1 calc R .
H45B H 0.6978(3) -0.2885(9) 0.7383(3) 0.142 Uiso 1 calc R .
H45C H 0.6813(3) -0.1556(9) 0.7290(3) 0.142 Uiso 1 calc R .
C46 C 0.8543(4) -0.0351(7) 0.7474(4) 0.109(3) Uani 1 d . .
H46A H 0.8259(4) 0.0207(7) 0.7289(4) 0.131 Uiso 1 calc R .
H46B H 0.8524(4) -0.0417(7) 0.7816(4) 0.131 Uiso 1 calc R .
C47 C 0.9018(5) 0.0162(10) 0.7535(6) 0.180(6) Uani 1 d . .
H47A H 0.8991(5) 0.0477(10) 0.7203(6) 0.216 Uiso 1 calc R .
H47B H 0.9295(5) -0.0451(10) 0.7618(6) 0.216 Uiso 1 calc R .
C48 C 0.9237(3) 0.1125(7) 0.7921(3) 0.086(3) Uani 1 d . .
H48A H 0.9585(3) 0.1391(7) 0.7912(3) 0.130 Uiso 1 calc R .
H48B H 0.9287(3) 0.0833(7) 0.8259(3) 0.130 Uiso 1 calc R .
H48C H 0.8981(3) 0.1767(7) 0.7841(3) 0.130 Uiso 1 calc R .

loop_
_atom_type_symbol
_atom_type_description
_atom_type_scat_dispersion_real
_atom_type_scat_dispersion_imag
_atom_type_scat_source
C C 0.0033 0.0016 'International Tables Vol C Tables 4.2.6.8 and 6.1.1.4'
H H 0.0000 0.0000 'International Tables Vol C Tables 4.2.6.8 and 6.1.1.4'
N N 0.0061 0.0033 'International Tables Vol C Tables 4.2.6.8 and 6.1.1.4'
S S 0.1246 0.1234 'International Tables Vol C Tables 4.2.6.8 and 6.1.1.4'
Fe Fe 0.3463 0.8444 'International Tables Vol C Tables 4.2.6.8 and 6.1.1.4'
Cl Cl 0.1484 0.1585 'International Tables Vol C Tables 4.2.6.8 and 6.1.1.4'

loop_
_geom_angle_atom_site_label_1
_geom_angle_atom_site_label_2
_geom_angle_atom_site_label_3
_geom_angle
_geom_angle_site_symmetry_1
_geom_angle_site_symmetry_3
_geom_angle_publ_flag
Cl1 Fe1 S4 111.43(7) . . ?
Cl1 Fe1 S1 117.05(8) . . ?
S4 Fe1 S1 103.31(6) . . ?
Cl1 Fe1 S2 116.70(8) . . ?
S4 Fe1 S2 103.97(6) . . ?
S1 Fe1 S2 102.72(6) . . ?
Cl1 Fe1 Fe3 143.30(7) . . ?
S4 Fe1 Fe3 52.41(4) . . ?
S1 Fe1 Fe3 52.86(4) . . ?
S2 Fe1 Fe3 99.86(5) . . ?
Cl1 Fe1 Fe4 142.73(7) . . ?
S4 Fe1 Fe4 52.79(4) . . ?
S1 Fe1 Fe4 100.09(5) . . ?
S2 Fe1 Fe4 52.92(4) . . ?
Fe3 Fe1 Fe4 59.61(3) . . ?
Cl1 Fe1 Fe2 148.46(6) . . ?
S4 Fe1 Fe2 100.10(5) . . ?
S1 Fe1 Fe2 52.52(4) . . ?
S2 Fe1 Fe2 52.21(4) . . ?
Fe3 Fe1 Fe2 59.74(3) . . ?
Fe4 Fe1 Fe2 59.80(3) . . ?
Cl2 Fe2 S2 118.03(7) . . ?
Cl2 Fe2 S3 113.37(6) . . ?
S2 Fe2 S3 103.25(6) . . ?
Cl2 Fe2 S1 113.31(6) . . ?
S2 Fe2 S1 103.34(6) . . ?
S3 Fe2 S1 103.98(6) . . ?
Cl2 Fe2 Fe3 141.50(6) . . ?
S2 Fe2 Fe3 100.47(5) . . ?
S3 Fe2 Fe3 52.90(4) . . ?
S1 Fe2 Fe3 52.85(4) . . ?
Cl2 Fe2 Fe4 146.60(5) . . ?
S2 Fe2 Fe4 53.07(4) . . ?
S3 Fe2 Fe4 52.29(4) . . ?
S1 Fe2 Fe4 99.96(5) . . ?
Fe3 Fe2 Fe4 59.60(3) . . ?
Cl2 Fe2 Fe1 146.41(6) . . ?
S2 Fe2 Fe1 52.97(4) . . ?
S3 Fe2 Fe1 100.09(5) . . ?
S1 Fe2 Fe1 52.41(4) . . ?
Fe3 Fe2 Fe1 59.76(3) . . ?
Fe4 Fe2 Fe1 59.75(3) . . ?
Cl3 Fe3 S4 114.37(6) . . ?
Cl3 Fe3 S1 116.03(6) . . ?
S4 Fe3 S1 103.56(6) . . ?
Cl3 Fe3 S3 113.88(6) . . ?
S4 Fe3 S3 103.71(6) . . ?
S1 Fe3 S3 103.83(6) . . ?
Cl3 Fe3 Fe4 143.50(5) . . ?
S4 Fe3 Fe4 53.14(4) . . ?
S1 Fe3 Fe4 100.47(5) . . ?
S3 Fe3 Fe4 52.54(4) . . ?
Cl3 Fe3 Fe2 144.57(5) . . ?
S4 Fe3 Fe2 101.04(5) . . ?
S1 Fe3 Fe2 52.82(4) . . ?
S3 Fe3 Fe2 52.78(4) . . ?
Fe4 Fe3 Fe2 60.25(3) . . ?
Cl3 Fe3 Fe1 145.51(5) . . ?
S4 Fe3 Fe1 52.81(4) . . ?
S1 Fe3 Fe1 52.72(4) . . ?
S3 Fe3 Fe1 100.59(5) . . ?
Fe4 Fe3 Fe1 60.21(3) . . ?
Fe2 Fe3 Fe1 60.50(3) . . ?
Cl4 Fe4 S3 115.61(7) . . ?
Cl4 Fe4 S4 112.49(7) . . ?
S3 Fe4 S4 103.92(6) . . ?
Cl4 Fe4 S2 115.97(7) . . ?
S3 Fe4 S2 103.32(6) . . ?
S4 Fe4 S2 104.10(6) . . ?
Cl4 Fe4 Fe3 143.47(6) . . ?
S3 Fe4 Fe3 53.27(4) . . ?
S4 Fe4 Fe3 52.63(4) . . ?
S2 Fe4 Fe3 100.50(5) . . ?
Cl4 Fe4 Fe1 143.20(7) . . ?
S3 Fe4 Fe1 101.12(5) . . ?
S4 Fe4 Fe1 52.69(4) . . ?
S2 Fe4 Fe1 53.17(4) . . ?
Fe3 Fe4 Fe1 60.18(3) . . ?
Cl4 Fe4 Fe2 146.95(6) . . ?
S3 Fe4 Fe2 52.88(4) . . ?
S4 Fe4 Fe2 100.55(5) . . ?
S2 Fe4 Fe2 52.54(4) . . ?
Fe3 Fe4 Fe2 60.14(3) . . ?
Fe1 Fe4 Fe2 60.45(3) . . ?
Fe1 S1 Fe2 75.07(5) . . ?
Fe1 S1 Fe3 74.41(5) . . ?
Fe2 S1 Fe3 74.33(5) . . ?
Fe2 S2 Fe4 74.39(5) . . ?
Fe2 S2 Fe1 74.82(5) . . ?
Fe4 S2 Fe1 73.91(5) . . ?
Fe4 S3 Fe2 74.83(5) . . ?
Fe4 S3 Fe3 74.19(5) . . ?
Fe2 S3 Fe3 74.32(5) . . ?
Fe3 S4 Fe1 74.78(5) . . ?
Fe3 S4 Fe4 74.23(5) . . ?
Fe1 S4 Fe4 74.53(5) . . ?
Cl5 Fe5 S5 114.58(7) . . ?
Cl5 Fe5 S8 114.90(7) . . ?
S5 Fe5 S8 103.56(6) . . ?
Cl5 Fe5 S6 114.75(8) . . ?
S5 Fe5 S6 104.09(6) . . ?
S8 Fe5 S6 103.52(6) . . ?
Cl5 Fe5 Fe6 144.55(6) . . ?
S5 Fe5 Fe6 53.16(5) . . ?
S8 Fe5 Fe6 100.55(5) . . ?
S6 Fe5 Fe6 52.81(4) . . ?
Cl5 Fe5 Fe7 144.81(7) . . ?
S5 Fe5 Fe7 53.01(5) . . ?
S8 Fe5 Fe7 52.59(4) . . ?
S6 Fe5 Fe7 100.44(5) . . ?
Fe6 Fe5 Fe7 60.22(3) . . ?
Cl5 Fe5 Fe8 144.32(7) . . ?
S5 Fe5 Fe8 101.11(5) . . ?
S8 Fe5 Fe8 52.85(5) . . ?
S6 Fe5 Fe8 52.51(4) . . ?
Fe6 Fe5 Fe8 60.34(3) . . ?
Fe7 Fe5 Fe8 60.30(3) . . ?
Cl6 Fe6 S6 113.64(7) . . ?
Cl6 Fe6 S5 113.04(7) . . ?
S6 Fe6 S5 104.25(6) . . ?
Cl6 Fe6 S7 117.42(7) . . ?
S6 Fe6 S7 103.18(6) . . ?
S5 Fe6 S7 103.88(6) . . ?
Cl6 Fe6 Fe5 142.04(6) . . ?
S6 Fe6 Fe5 53.21(5) . . ?
S5 Fe6 Fe5 52.93(4) . . ?
S7 Fe6 Fe5 100.53(5) . . ?
Cl6 Fe6 Fe7 145.67(6) . . ?
S6 Fe6 Fe7 100.61(5) . . ?
S5 Fe6 Fe7 52.89(4) . . ?
S7 Fe6 Fe7 52.93(4) . . ?
Fe5 Fe6 Fe7 60.06(3) . . ?
Cl6 Fe6 Fe8 146.10(6) . . ?
S6 Fe6 Fe8 52.52(4) . . ?
S5 Fe6 Fe8 100.79(5) . . ?
S7 Fe6 Fe8 52.71(4) . . ?
Fe5 Fe6 Fe8 60.17(3) . . ?
Fe7 Fe6 Fe8 60.19(3) . . ?
Cl7 Fe7 S8 114.23(7) . . ?
Cl7 Fe7 S5 114.42(7) . . ?
S8 Fe7 S5 103.71(6) . . ?
Cl7 Fe7 S7 115.65(7) . . ?
S8 Fe7 S7 103.51(7) . . ?
S5 Fe7 S7 103.86(6) . . ?
Cl7 Fe7 Fe5 144.11(7) . . ?
S8 Fe7 Fe5 52.97(4) . . ?
S5 Fe7 Fe5 52.78(4) . . ?
S7 Fe7 Fe5 100.24(5) . . ?
Cl7 Fe7 Fe6 145.33(6) . . ?
S8 Fe7 Fe6 100.43(5) . . ?
S5 Fe7 Fe6 52.89(4) . . ?
S7 Fe7 Fe6 52.92(4) . . ?
Fe5 Fe7 Fe6 59.71(3) . . ?
Cl7 Fe7 Fe8 144.88(6) . . ?
S8 Fe7 Fe8 52.80(5) . . ?
S5 Fe7 Fe8 100.69(5) . . ?
S7 Fe7 Fe8 52.65(4) . . ?
Fe5 Fe7 Fe8 60.01(3) . . ?
Fe6 Fe7 Fe8 60.07(3) . . ?
Cl8 Fe8 S6 113.23(7) . . ?
Cl8 Fe8 S7 118.80(7) . . ?
S6 Fe8 S7 103.28(6) . . ?
Cl8 Fe8 S8 112.98(8) . . ?
S6 Fe8 S8 103.79(6) . . ?
S7 Fe8 S8 103.12(6) . . ?
Cl8 Fe8 Fe5 141.14(6) . . ?
S6 Fe8 Fe5 52.91(5) . . ?
S7 Fe8 Fe5 100.05(5) . . ?
S8 Fe8 Fe5 52.72(5) . . ?
Cl8 Fe8 Fe6 147.09(7) . . ?
S6 Fe8 Fe6 52.53(4) . . ?
S7 Fe8 Fe6 52.80(4) . . ?
S8 Fe8 Fe6 99.77(5) . . ?
Fe5 Fe8 Fe6 59.50(3) . . ?
Cl8 Fe8 Fe7 146.33(6) . . ?
S6 Fe8 Fe7 100.25(5) . . ?
S7 Fe8 Fe7 52.75(4) . . ?
S8 Fe8 Fe7 52.30(5) . . ?
Fe5 Fe8 Fe7 59.69(3) . . ?
Fe6 Fe8 Fe7 59.74(3) . . ?
Fe5 S5 Fe7 74.21(5) . . ?
Fe5 S5 Fe6 73.91(5) . . ?
Fe7 S5 Fe6 74.22(5) . . ?
Fe8 S6 Fe6 74.95(5) . . ?
Fe8 S6 Fe5 74.58(5) . . ?
Fe6 S6 Fe5 73.98(5) . . ?
Fe8 S7 Fe6 74.49(5) . . ?
Fe8 S7 Fe7 74.59(5) . . ?
Fe6 S7 Fe7 74.14(5) . . ?
Fe7 S8 Fe5 74.44(5) . . ?
Fe7 S8 Fe8 74.90(5) . . ?
Fe5 S8 Fe8 74.43(5) . . ?
C7 N1 C1 109.9(4) . . ?
C7 N1 C4 111.7(4) . . ?
C1 N1 C4 106.6(4) . . ?
C7 N1 C10 109.1(4) . . ?
C1 N1 C10 110.7(4) . . ?
C4 N1 C10 108.8(4) . . ?
N1 C1 C2 117.1(5) . . ?
C3 C2 C1 110.7(5) . . ?
C5 C4 N1 116.6(5) . . ?
C4 C5 C6 108.8(5) . . ?
C8 C7 N1 116.8(4) . . ?
C7 C8 C9 108.8(5) . . ?
C11 C10 N1 116.3(5) . . ?
C12 C11 C10 115.5(5) . . ?
C19 N2 C16 108.8(4) . . ?
C19 N2 C22 111.7(4) . . ?
C16 N2 C22 108.2(4) . . ?
C19 N2 C13 108.2(4) . . ?
C16 N2 C13 110.8(4) . . ?
C22 N2 C13 109.1(4) . . ?
C14 C13 N2 116.2(4) . . ?
C15 C14 C13 110.2(5) . . ?
C17 C16 N2 116.0(4) . . ?
C18 C17 C16 110.8(5) . . ?
C20 C19 N2 115.7(5) . . ?
C19 C20 C21 108.5(6) . . ?
C23 C22 N2 116.1(5) . . ?
C24 C23 C22 109.3(5) . . ?
C31 N3 C25 110.7(5) . . ?
C31 N3 C34 109.4(5) . . ?
C25 N3 C34 110.2(5) . . ?
C31 N3 C28 107.9(5) . . ?
C25 N3 C28 109.7(5) . . ?
C34 N3 C28 108.9(5) . . ?
C26 C25 N3 122.5(7) . . ?
C25 C26 C27 118.8(9) . . ?
C29 C28 N3 119.8(7) . . ?
C28 C29 C30 115.5(8) . . ?
C32 C31 N3 123.7(7) . . ?
C31 C32 C33 117.2(8) . . ?
C35 C34 N3 119.6(7) . . ?
C34 C35 C36 114.9(7) . . ?
C43 N4 C46 111.4(7) . . ?
C43 N4 C40 109.6(6) . . ?
C46 N4 C40 111.7(6) . . ?
C43 N4 C37 109.5(5) . . ?
C46 N4 C37 106.0(6) . . ?
C40 N4 C37 108.6(6) . . ?
C38 C37 N4 121.7(8) . . ?
C37 C38 C39 113.2(10) . . ?
C41 C40 N4 120.0(8) . . ?
C40 C41 C42 116.5(8) . . ?
C44 C43 N4 128.0(10) . . ?
C43 C44 C45 125.0(11) . . ?
C47 C46 N4 125.2(10) . . ?
C46 C47 C48 121.1(12) . . ?

loop_
_geom_bond_atom_site_label_1
_geom_bond_atom_site_label_2
_geom_bond_distance
_geom_bond_site_symmetry_2
_geom_bond_publ_flag
Fe1 Cl1 2.205(2) . ?
Fe1 S4 2.286(2) . ?
Fe1 S1 2.287(2) . ?
Fe1 S2 2.307(2) . ?
Fe1 Fe3 2.7688(11) . ?
Fe1 Fe4 2.7699(11) . ?
Fe1 Fe2 2.7893(11) . ?
Fe2 Cl2 2.208(2) . ?
Fe2 S2 2.284(2) . ?
Fe2 S3 2.289(2) . ?
Fe2 S1 2.291(2) . ?
Fe2 Fe3 2.7681(11) . ?
Fe2 Fe4 2.7712(11) . ?
Fe3 Cl3 2.213(2) . ?
Fe3 S4 2.274(2) . ?
Fe3 S1 2.292(2) . ?
Fe3 S3 2.293(2) . ?
Fe3 Fe4 2.7530(11) . ?
Fe4 Cl4 2.210(2) . ?
Fe4 S3 2.271(2) . ?
Fe4 S4 2.289(2) . ?
Fe4 S2 2.300(2) . ?
Fe5 Cl5 2.197(2) . ?
Fe5 S5 2.281(2) . ?
Fe5 S8 2.285(2) . ?
Fe5 S6 2.289(2) . ?
Fe5 Fe6 2.7473(11) . ?
Fe5 Fe7 2.7569(11) . ?
Fe5 Fe8 2.7661(11) . ?
Fe6 Cl6 2.210(2) . ?
Fe6 S6 2.277(2) . ?
Fe6 S5 2.288(2) . ?
Fe6 S7 2.290(2) . ?
Fe6 Fe7 2.7615(11) . ?
Fe6 Fe8 2.7707(11) . ?
Fe7 Cl7 2.212(2) . ?
Fe7 S8 2.273(2) . ?
Fe7 S5 2.288(2) . ?
Fe7 S7 2.291(2) . ?
Fe7 Fe8 2.7740(11) . ?
Fe8 Cl8 2.212(2) . ?
Fe8 S6 2.277(2) . ?
Fe8 S7 2.288(2) . ?
Fe8 S8 2.289(2) . ?
N1 C7 1.510(7) . ?
N1 C1 1.514(7) . ?
N1 C4 1.525(6) . ?
N1 C10 1.526(7) . ?
C1 C2 1.517(8) . ?
C2 C3 1.511(8) . ?
C4 C5 1.501(8) . ?
C5 C6 1.528(8) . ?
C7 C8 1.503(8) . ?
C8 C9 1.536(8) . ?
C10 C11 1.523(8) . ?
C11 C12 1.509(9) . ?
N2 C19 1.518(7) . ?
N2 C16 1.520(7) . ?
N2 C22 1.526(7) . ?
N2 C13 1.528(7) . ?
C13 C14 1.513(8) . ?
C14 C15 1.512(8) . ?
C16 C17 1.515(7) . ?
C17 C18 1.508(8) . ?
C19 C20 1.505(9) . ?
C20 C21 1.525(9) . ?
C22 C23 1.519(8) . ?
C23 C24 1.507(8) . ?
N3 C31 1.491(7) . ?
N3 C25 1.497(8) . ?
N3 C34 1.518(8) . ?
N3 C28 1.528(8) . ?
C25 C26 1.405(10) . ?
C26 C27 1.464(9) . ?
C28 C29 1.421(10) . ?
C29 C30 1.476(9) . ?
C31 C32 1.419(10) . ?
C32 C33 1.476(10) . ?
C34 C35 1.427(9) . ?
C35 C36 1.496(9) . ?
N4 C43 1.481(9) . ?
N4 C46 1.486(9) . ?
N4 C40 1.496(8) . ?
N4 C37 1.540(9) . ?
C37 C38 1.394(12) . ?
C38 C39 1.478(11) . ?
C40 C41 1.425(11) . ?
C41 C42 1.471(11) . ?
C43 C44 1.323(11) . ?
C44 C45 1.434(11) . ?
C46 C47 1.332(13) . ?
C47 C48 1.514(13) . ?
